data_4506073
loop_
_publ_author_name
'Aaker\"oy, Christer B.'
'Panikkattu, Sheelu V.'
'DeHaven, Baillie'
'Desper, John'

_publ_section_title
;
 Establishing Supramolecular Control over Solid-State Architectures: A
 Simple Mix and Match Strategy
;
_journal_issue 5
_journal_name_full 'Crystal Growth &amp; Design'
_journal_page_first 2579
_journal_paper_doi 10.1021/cg300180b
_journal_volume 12
_journal_year 2012
_chemical_formula_moiety
;
(C11 H9 N3 O) (C3 H4 O4)
;
_chemical_formula_sum 'C14 H13 N3 O5'
_chemical_formula_weight 303.27
_chemical_name_systematic
;
SVP-3N-MA (3-pyridyl)-CONH-(2-pyridyl), HOOC-(CH2)-COOH
;
_space_group_IT_number 15
_symmetry_cell_setting monoclinic
_symmetry_space_group_name_Hall '-C 2yc'
_symmetry_space_group_name_H-M 'C 1 2/c 1'
_atom_sites_solution_hydrogens geom
_atom_sites_solution_primary direct
_atom_sites_solution_secondary difmap
_audit_creation_method SHELXL-97
_cell_angle_alpha 90.00
_cell_angle_beta 128.375(2)
_cell_angle_gamma 90.00
_cell_formula_units_Z 8
_cell_length_a 31.2168(18)
_cell_length_b 4.7940(3)
_cell_length_c 22.7743(13)
_cell_measurement_reflns_used 6099
_cell_measurement_temperature 120(2)
_cell_measurement_theta_max 32.48
_cell_measurement_theta_min 2.62
_cell_volume 2671.9(3)
_computing_cell_refinement 'Bruker SAINT'
_computing_data_collection 'Bruker APEX2'
_computing_data_reduction 'Bruker SAINT'
_computing_molecular_graphics 'Bruker SHELXTL'
_computing_publication_material 'Bruker SHELXTL'
_computing_structure_refinement 'SHELXL-97 (Sheldrick, 2008)'
_computing_structure_solution 'SHELXS-97 (Sheldrick, 2008)'
_diffrn_ambient_temperature 120(2)
_diffrn_measured_fraction_theta_full 0.971
_diffrn_measured_fraction_theta_max 0.971
_diffrn_measurement_device_type 'Bruker APEX-II CCD'
_diffrn_measurement_method '\w scans'
_diffrn_radiation_monochromator graphite
_diffrn_radiation_source 'fine-focus sealed tube'
_diffrn_radiation_type MoK\a
_diffrn_radiation_wavelength 0.71073
_diffrn_reflns_av_R_equivalents 0.0304
_diffrn_reflns_av_sigmaI/netI 0.0292
_diffrn_reflns_limit_h_max 44
_diffrn_reflns_limit_h_min -46
_diffrn_reflns_limit_k_max 4
_diffrn_reflns_limit_k_min -7
_diffrn_reflns_limit_l_max 34
_diffrn_reflns_limit_l_min -17
_diffrn_reflns_number 16865
_diffrn_reflns_theta_full 32.57
_diffrn_reflns_theta_max 32.57
_diffrn_reflns_theta_min 1.66
_exptl_absorpt_coefficient_mu 0.117
_exptl_absorpt_correction_type none
_exptl_crystal_colour gold
_exptl_crystal_density_diffrn 1.508
_exptl_crystal_density_method 'not measured'
_exptl_crystal_description plate
_exptl_crystal_F_000 1264
_exptl_crystal_size_max 0.32
_exptl_crystal_size_mid 0.14
_exptl_crystal_size_min 0.06
_refine_diff_density_max 0.463
_refine_diff_density_min -0.246
_refine_diff_density_rms 0.058
_refine_ls_extinction_method none
_refine_ls_goodness_of_fit_ref 1.050
_refine_ls_hydrogen_treatment mixed
_refine_ls_matrix_type full
_refine_ls_number_parameters 208
_refine_ls_number_reflns 4729
_refine_ls_number_restraints 0
_refine_ls_restrained_S_all 1.050
_refine_ls_R_factor_all 0.0615
_refine_ls_R_factor_gt 0.0433
_refine_ls_shift/su_max 0.001
_refine_ls_shift/su_mean 0.000
_refine_ls_structure_factor_coef Fsqd
_refine_ls_weighting_details 'calc w=1/[\s^2^(Fo^2^)+(0.0650P)^2^+1.0000P] where P=(Fo^2^+2Fc^2^)/3'
_refine_ls_weighting_scheme calc
_refine_ls_wR_factor_gt 0.1129
_refine_ls_wR_factor_ref 0.1241
_reflns_number_gt 3553
_reflns_number_total 4729
_reflns_threshold_expression >2sigma(I)
_cod_data_source_file cg300180b_si_001.cif
_cod_data_source_block sp0922m
_cod_depositor_comments
;
The following automatic conversions were performed:

'_symmetry_cell_setting' value 'Monoclinic' changed to 'monoclinic'
according to /home/saulius/struct/CIF-dictionaries/cif_core.dic
dictionary named 'cif_core.dic' version 2.4.1 from 2010-06-29.

Automatic conversion script
Id: cif_fix_values 1715 2011-07-08 13:25:40Z adriana 
;
_cod_original_sg_symbol_H-M C2/c
_cod_database_code 4506073

loop_
_symmetry_equiv_pos_as_xyz
'x, y, z'
'-x, y, -z+1/2'
'x+1/2, y+1/2, z'
'-x+1/2, y+1/2, -z+1/2'
'-x, -y, -z'
'x, -y, z-1/2'
'-x+1/2, -y+1/2, -z'
'x+1/2, -y+1/2, z-1/2'

loop_
_atom_site_label
_atom_site_type_symbol
_atom_site_fract_x
_atom_site_fract_y
_atom_site_fract_z
_atom_site_U_iso_or_equiv
_atom_site_adp_type
_atom_site_occupancy
_atom_site_symmetry_multiplicity
_atom_site_calc_flag
_atom_site_refinement_flags
N11 N 0.55626(4) 0.6556(2) 0.44967(5) 0.02332(19) Uani 1 1 d .
C12 C 0.59445(4) 0.7663(2) 0.44750(6) 0.0222(2) Uani 1 1 d .
H12 H 0.6160 0.9152 0.4807 0.027 Uiso 1 1 calc R
C13 C 0.60427(4) 0.6739(2) 0.39890(6) 0.0201(2) Uani 1 1 d .
C14 C 0.57150(5) 0.4632(3) 0.34894(6) 0.0241(2) Uani 1 1 d .
H14 H 0.5766 0.3967 0.3143 0.029 Uiso 1 1 calc R
C15 C 0.53114(5) 0.3506(3) 0.35021(7) 0.0256(2) Uani 1 1 d .
H15 H 0.5078 0.2077 0.3160 0.031 Uiso 1 1 calc R
C16 C 0.52532(4) 0.4491(2) 0.40195(6) 0.0236(2) Uani 1 1 d .
H16 H 0.4984 0.3673 0.4037 0.028 Uiso 1 1 calc R
C17 C 0.65051(4) 0.8112(2) 0.40637(6) 0.0207(2) Uani 1 1 d .
N17 N 0.67080(4) 0.6714(2) 0.37619(5) 0.02018(18) Uani 1 1 d .
H17 H 0.6528(6) 0.511(3) 0.3497(8) 0.024 Uiso 1 1 d .
O17 O 0.66857(4) 1.03341(18) 0.43904(5) 0.02832(19) Uani 1 1 d .
N21 N 0.71929(4) 0.61357(19) 0.33188(5) 0.01970(18) Uani 1 1 d .
C22 C 0.71425(4) 0.7596(2) 0.37753(6) 0.01823(19) Uani 1 1 d .
C23 C 0.74987(4) 0.9746(2) 0.42214(6) 0.0211(2) Uani 1 1 d .
H23 H 0.7461 1.0736 0.4549 0.025 Uiso 1 1 calc R
C24 C 0.79092(4) 1.0410(2) 0.41774(6) 0.0223(2) Uani 1 1 d .
H24 H 0.8155 1.1888 0.4472 0.027 Uiso 1 1 calc R
C25 C 0.79623(4) 0.8922(2) 0.37039(6) 0.0232(2) Uani 1 1 d .
H25 H 0.8242 0.9353 0.3667 0.028 Uiso 1 1 calc R
C26 C 0.75976(5) 0.6804(2) 0.32906(6) 0.0225(2) Uani 1 1 d .
H26 H 0.7633 0.5759 0.2968 0.027 Uiso 1 1 calc R
C31 C 0.62301(4) 0.1183(2) 0.22380(6) 0.0198(2) Uani 1 1 d .
O31 O 0.66699(3) 0.21247(18) 0.23549(5) 0.02414(18) Uani 1 1 d .
H31 H 0.6831(6) 0.353(3) 0.2744(9) 0.029 Uiso 1 1 d .
O32 O 0.60707(4) 0.1987(2) 0.25786(5) 0.0297(2) Uani 1 1 d .
C32 C 0.59410(5) -0.1042(2) 0.16438(6) 0.0234(2) Uani 1 1 d .
H32A H 0.5573 -0.1354 0.1500 0.028 Uiso 1 1 calc R
H32B H 0.6148 -0.2811 0.1850 0.028 Uiso 1 1 calc R
C33 C 0.58850(4) -0.0247(2) 0.09565(6) 0.0216(2) Uani 1 1 d .
O33 O 0.55887(4) 0.20159(19) 0.06354(5) 0.02745(19) Uani 1 1 d .
H33 H 0.5572(6) 0.244(3) 0.0205(9) 0.033 Uiso 1 1 d .
O34 O 0.60936(4) -0.15322(19) 0.07364(6) 0.0318(2) Uani 1 1 d .

loop_
_atom_site_aniso_label
_atom_site_aniso_U_11
_atom_site_aniso_U_22
_atom_site_aniso_U_33
_atom_site_aniso_U_23
_atom_site_aniso_U_13
_atom_site_aniso_U_12
N11 0.0237(4) 0.0278(5) 0.0237(4) 0.0007(4) 0.0173(4) 0.0000(4)
C12 0.0221(5) 0.0252(5) 0.0226(5) 0.0000(4) 0.0156(4) -0.0007(4)
C13 0.0191(4) 0.0236(5) 0.0207(5) 0.0019(4) 0.0139(4) 0.0016(4)
C14 0.0233(5) 0.0301(6) 0.0234(5) -0.0032(4) 0.0168(4) -0.0014(4)
C15 0.0226(5) 0.0307(6) 0.0253(5) -0.0049(4) 0.0157(4) -0.0046(4)
C16 0.0214(5) 0.0278(5) 0.0252(5) 0.0005(4) 0.0162(4) -0.0012(4)
C17 0.0208(4) 0.0236(5) 0.0219(5) 0.0007(4) 0.0153(4) 0.0003(4)
N17 0.0208(4) 0.0203(4) 0.0251(4) -0.0014(3) 0.0170(4) -0.0019(3)
O17 0.0314(4) 0.0259(4) 0.0374(5) -0.0087(4) 0.0262(4) -0.0059(3)
N21 0.0201(4) 0.0200(4) 0.0221(4) -0.0005(3) 0.0147(3) -0.0003(3)
C22 0.0187(4) 0.0190(4) 0.0194(5) 0.0022(3) 0.0130(4) 0.0013(4)
C23 0.0220(4) 0.0214(5) 0.0216(5) -0.0007(4) 0.0145(4) -0.0006(4)
C24 0.0204(4) 0.0212(5) 0.0252(5) 0.0006(4) 0.0141(4) -0.0016(4)
C25 0.0217(5) 0.0246(5) 0.0277(5) 0.0009(4) 0.0174(4) -0.0008(4)
C26 0.0244(5) 0.0229(5) 0.0265(5) -0.0003(4) 0.0189(4) 0.0005(4)
C31 0.0211(4) 0.0197(5) 0.0204(5) 0.0044(4) 0.0137(4) 0.0029(4)
O31 0.0258(4) 0.0255(4) 0.0270(4) -0.0048(3) 0.0193(3) -0.0044(3)
O32 0.0307(4) 0.0356(5) 0.0319(5) -0.0056(4) 0.0241(4) -0.0027(4)
C32 0.0268(5) 0.0212(5) 0.0256(5) 0.0009(4) 0.0179(4) -0.0017(4)
C33 0.0214(4) 0.0218(5) 0.0236(5) -0.0020(4) 0.0150(4) -0.0013(4)
O33 0.0331(4) 0.0311(4) 0.0291(4) 0.0082(3) 0.0248(4) 0.0111(4)
O34 0.0409(5) 0.0289(5) 0.0393(5) 0.0020(4) 0.0316(4) 0.0079(4)

loop_
_atom_type_symbol
_atom_type_description
_atom_type_scat_dispersion_real
_atom_type_scat_dispersion_imag
_atom_type_scat_source
C C 0.0033 0.0016 'International Tables Vol C Tables 4.2.6.8 and 6.1.1.4'
H H 0.0000 0.0000 'International Tables Vol C Tables 4.2.6.8 and 6.1.1.4'
N N 0.0061 0.0033 'International Tables Vol C Tables 4.2.6.8 and 6.1.1.4'
O O 0.0106 0.0060 'International Tables Vol C Tables 4.2.6.8 and 6.1.1.4'

loop_
_geom_angle_atom_site_label_1
_geom_angle_atom_site_label_2
_geom_angle_atom_site_label_3
_geom_angle
C12 N11 C16 118.38(10)
N11 C12 C13 123.11(11)
N11 C12 H12 118.4
C13 C12 H12 118.4
C14 C13 C12 118.08(10)
C14 C13 C17 125.63(10)
C12 C13 C17 116.28(10)
C13 C14 C15 118.95(10)
C13 C14 H14 120.5
C15 C14 H14 120.5
C16 C15 C14 119.11(11)
C16 C15 H15 120.4
C14 C15 H15 120.4
N11 C16 C15 122.32(10)
N11 C16 H16 118.8
C15 C16 H16 118.8
O17 C17 N17 123.59(10)
O17 C17 C13 120.11(10)
N17 C17 C13 116.29(10)
C17 N17 C22 125.85(10)
C17 N17 H17 117.1(9)
C22 N17 H17 116.9(9)
C22 N21 C26 118.62(9)
N21 C22 C23 121.91(9)
N21 C22 N17 113.77(9)
C23 C22 N17 124.31(9)
C24 C23 C22 118.35(10)
C24 C23 H23 120.8
C22 C23 H23 120.8
C23 C24 C25 120.10(10)
C23 C24 H24 119.9
C25 C24 H24 119.9
C26 C25 C24 117.73(10)
C26 C25 H25 121.1
C24 C25 H25 121.1
N21 C26 C25 123.27(10)
N21 C26 H26 118.4
C25 C26 H26 118.4
O32 C31 O31 123.74(11)
O32 C31 C32 122.93(10)
O31 C31 C32 113.33(9)
C31 O31 H31 108.1(9)
C31 C32 C33 111.80(9)
C31 C32 H32A 109.3
C33 C32 H32A 109.3
C31 C32 H32B 109.3
C33 C32 H32B 109.3
H32A C32 H32B 107.9
O34 C33 O33 124.37(11)
O34 C33 C32 123.73(11)
O33 C33 C32 111.89(9)
C33 O33 H33 108.2(9)

loop_
_geom_bond_atom_site_label_1
_geom_bond_atom_site_label_2
_geom_bond_distance
N11 C12 1.3333(14)
N11 C16 1.3382(15)
C12 C13 1.3915(15)
C12 H12 0.9500
C13 C14 1.3845(16)
C13 C17 1.4970(15)
C14 C15 1.3874(15)
C14 H14 0.9500
C15 C16 1.3820(16)
C15 H15 0.9500
C16 H16 0.9500
C17 O17 1.2187(14)
C17 N17 1.3651(13)
N17 C22 1.4031(13)
N17 H17 0.921(16)
N21 C22 1.3410(13)
N21 C26 1.3429(13)
C22 C23 1.3888(15)
C23 C24 1.3830(15)
C23 H23 0.9500
C24 C25 1.3862(16)
C24 H24 0.9500
C25 C26 1.3719(16)
C25 H25 0.9500
C26 H26 0.9500
C31 O32 1.2153(13)
C31 O31 1.3060(13)
C31 C32 1.5056(16)
O31 H31 0.969(16)
C32 C33 1.5122(16)
C32 H32A 0.9900
C32 H32B 0.9900
C33 O34 1.2083(13)
C33 O33 1.3144(14)
O33 H33 0.971(17)

loop_
_geom_hbond_atom_site_label_D
_geom_hbond_atom_site_label_H
_geom_hbond_atom_site_label_A
_geom_hbond_distance_DH
_geom_hbond_distance_HA
_geom_hbond_distance_DA
_geom_hbond_angle_DHA
_geom_hbond_site_symmetry_A
N17 H17 O32 0.921(16) 2.225(16) 3.1144(13) 162.1(13) .
O31 H31 N21 0.969(16) 1.647(16) 2.5945(13) 164.8(14) .
O33 H33 N11 0.971(17) 1.666(17) 2.6344(13) 174.9(15) 6_565

loop_
_geom_torsion_atom_site_label_1
_geom_torsion_atom_site_label_2
_geom_torsion_atom_site_label_3
_geom_torsion_atom_site_label_4
_geom_torsion
C16 N11 C12 C13 -1.16(17)
N11 C12 C13 C14 2.16(17)
N11 C12 C13 C17 -177.04(10)
C12 C13 C14 C15 -1.04(17)
C17 C13 C14 C15 178.07(11)
C13 C14 C15 C16 -0.91(18)
C12 N11 C16 C15 -0.96(17)
C14 C15 C16 N11 1.99(18)
C14 C13 C17 O17 163.20(11)
C12 C13 C17 O17 -17.68(16)
C14 C13 C17 N17 -17.97(17)
C12 C13 C17 N17 161.15(10)
O17 C17 N17 C22 -0.42(18)
C13 C17 N17 C22 -179.22(10)
C26 N21 C22 C23 -0.63(16)
C26 N21 C22 N17 -179.79(9)
C17 N17 C22 N21 -167.75(10)
C17 N17 C22 C23 13.12(17)
N21 C22 C23 C24 1.18(16)
N17 C22 C23 C24 -179.75(10)
C22 C23 C24 C25 -0.80(16)
C23 C24 C25 C26 -0.08(17)
C22 N21 C26 C25 -0.32(17)
C24 C25 C26 N21 0.67(18)
O32 C31 C32 C33 134.79(11)
O31 C31 C32 C33 -46.03(13)
C31 C32 C33 O34 117.03(12)
C31 C32 C33 O33 -62.26(12)

loop_
_cod_related_entry_id
_cod_related_entry_database
_cod_related_entry_code
1 ChemSpider 30652440
